data_4501124
loop_
_publ_author_name
'Andrzejewski, Micha\/l'
'Olejniczak, Anna'
'Katrusiak, Andrzej'

_publ_section_title
;
 Humidity Control of Isostructural Dehydration and Pressure-Induced
 Polymorphism in 1,4-Diazabicyclo[2.2.2]octane Dihydrobromide Monohydrate
;
_journal_issue 11
_journal_name_full 'Crystal Growth &amp; Design'
_journal_page_first 4892
_journal_paper_doi 10.1021/cg200743n
_journal_volume 11
_journal_year 2011
_chemical_formula_moiety '    C6 H14 N2, H2 O, 2(Br)'
_chemical_formula_sum 'C6 H16 Br2 N2 O'
_chemical_formula_weight 292.03
_chemical_name_common
;
dabco dihydrobromide monohydrate, dabco2HBr*H2O
;
_chemical_name_systematic
;
1,4-diazabicyclo[2.2.2]octane dihydrobromide monohydrate
;
_space_group_IT_number 59
_symmetry_cell_setting orthorhombic
_symmetry_space_group_name_Hall '-P 2ab 2a'
_symmetry_space_group_name_H-M 'P m m n :2'
_atom_sites_solution_hydrogens geom
_atom_sites_solution_primary direct
_atom_sites_solution_secondary difmap
_audit_creation_method SHELXL-97
_cell_angle_alpha 90.00
_cell_angle_beta 90.00
_cell_angle_gamma 90.00
_cell_formula_units_Z 2
_cell_length_a 7.2844(19)
_cell_length_b 10.918(4)
_cell_length_c 5.663(4)
_cell_measurement_pressure 1500000
_cell_measurement_reflns_used 2039
_cell_measurement_temperature 296(2)
_cell_measurement_theta_max 29.19
_cell_measurement_theta_min 3.36
_cell_volume 450.4(4)
_computing_cell_refinement 'CrysAlis (Oxford Diffraction, 2002)'
_computing_data_collection 'CrysAlis (Oxford Diffraction, 2002)'
_computing_data_reduction 'CrysAlis (Oxford Diffraction, 2002)'
_computing_molecular_graphics
;X-Seed (Barbour, 2001) 
and POV-Ray (Persistence of Vision, 2004)

Mercury (2008)
;
_computing_publication_material 'SHELXL-97 (Sheldrick, 1997)'
_computing_structure_refinement 'SHELXL-97 (Sheldrick, 1997)'
_computing_structure_solution 'SHELXS-97 (Sheldrick, 1997)'
_diffrn_ambient_temperature 296(2)
_diffrn_measured_fraction_theta_full 0.413
_diffrn_measured_fraction_theta_max 0.413
_diffrn_measurement_device_type 'multiwire proportional'
_diffrn_measurement_method
;
HP omega scans - for more details see:
A. Budzianowski, A. Katrusiak in High-Pressure Crystallography
(Eds.: A. Katrusiak, P. F. McMillan),
Dordrecht: Kluwer Acad. Publ., 2004 pp.157-168
;
_diffrn_radiation_monochromator graphite
_diffrn_radiation_source 'fine-focus sealed tube'
_diffrn_radiation_type MoK\a
_diffrn_radiation_wavelength 0.71073
_diffrn_reflns_av_R_equivalents 0.1222
_diffrn_reflns_av_sigmaI/netI 0.0520
_diffrn_reflns_limit_h_max 9
_diffrn_reflns_limit_h_min -9
_diffrn_reflns_limit_k_max 13
_diffrn_reflns_limit_k_min -13
_diffrn_reflns_limit_l_max 3
_diffrn_reflns_limit_l_min -3
_diffrn_reflns_number 2039
_diffrn_reflns_theta_full 29.19
_diffrn_reflns_theta_max 29.19
_diffrn_reflns_theta_min 3.36
_diffrn_standards_decay_% 0
_diffrn_standards_interval_count 0
_diffrn_standards_number 0
_exptl_absorpt_coefficient_mu 8.947
_exptl_absorpt_correction_T_max 0.65
_exptl_absorpt_correction_T_min 0.49
_exptl_absorpt_correction_type integration
_exptl_absorpt_process_details
;
 Katrusiak, A. (2003). REDSHABS - Program for correcting
 reflections intensities for DAC absorption, gasket shadowing
 and sample crystal absorption. Adam Mickiewicz University, Pozna\'n.
 Katrusiak, A. (2004). Z. Kristallogr. 219, 461-467
;
_exptl_crystal_colour colourless
_exptl_crystal_density_diffrn 2.153
_exptl_crystal_density_method 'not measured'
_exptl_crystal_description plate
_exptl_crystal_F_000 288
_exptl_crystal_size_max 0.43
_exptl_crystal_size_mid 0.21
_exptl_crystal_size_min 0.08
_refine_diff_density_max 1.381
_refine_diff_density_min -0.833
_refine_diff_density_rms 0.167
_refine_ls_extinction_method none
_refine_ls_goodness_of_fit_ref 1.175
_refine_ls_hydrogen_treatment mixed
_refine_ls_matrix_type full
_refine_ls_number_parameters 34
_refine_ls_number_reflns 283
_refine_ls_number_restraints 2
_refine_ls_restrained_S_all 1.170
_refine_ls_R_factor_all 0.0608
_refine_ls_R_factor_gt 0.0532
_refine_ls_shift/su_max 0.000
_refine_ls_shift/su_mean 0.000
_refine_ls_structure_factor_coef Fsqd
_refine_ls_weighting_details 'calc w=1/[\s^2^(Fo^2^)+(0.0852P)^2^+0.4723P] where P=(Fo^2^+2Fc^2^)/3'
_refine_ls_weighting_scheme calc
_refine_ls_wR_factor_gt 0.1308
_refine_ls_wR_factor_ref 0.1396
_reflns_number_gt 253
_reflns_number_total 283
_reflns_threshold_expression >2sigma(I)
_cod_data_source_file cg200743n_si_002.cif
_cod_data_source_block dabco2HBr*H2Odelta
_cod_depositor_comments
;
The following automatic conversions were performed:

'_symmetry_cell_setting' value 'Orthorhombic' changed to
'orthorhombic' according to
/home/saulius/struct/CIF-dictionaries/cif_core.dic dictionary named
'cif_core.dic' version 2.4.1 from 2010-06-29.

Automatic conversion script
Id: cif_fix_values 1715 2011-07-08 13:25:40Z adriana 
;
_cod_original_sg_symbol_H-M Pmmn
_cod_database_code 4501124

loop_
_symmetry_equiv_pos_as_xyz
'x, y, z'
'-x+1/2, -y+1/2, z'
'-x, y+1/2, -z'
'x+1/2, -y, -z'
'-x, -y, -z'
'x-1/2, y-1/2, -z'
'x, -y-1/2, z'
'-x-1/2, y, z'

loop_
_atom_site_label
_atom_site_type_symbol
_atom_site_fract_x
_atom_site_fract_y
_atom_site_fract_z
_atom_site_U_iso_or_equiv
_atom_site_adp_type
_atom_site_occupancy
_atom_site_symmetry_multiplicity
_atom_site_calc_flag
_atom_site_refinement_flags
Br1 Br 0.2500 0.56635(8) 0.5945(3) 0.0305(10) Uani 1 2 d S
N1 N 0.0794(10) 0.2500 0.182(3) 0.039(6) Uani 1 2 d S
H1N H -0.0455 0.2500 0.1839 0.046 Uiso 1 2 calc SR
C1 C 0.1461(13) 0.2500 0.431(4) 0.031(7) Uani 1 2 d S
H1A H 0.1008 0.1780 0.5130 0.038 Uiso 0.50 1 calc PR
H1B H 0.1008 0.3220 0.5130 0.038 Uiso 0.50 1 calc PR
C2 C 0.1427(9) 0.3619(6) 0.058(2) 0.028(5) Uani 1 1 d .
H2A H 0.0970 0.4344 0.1373 0.033 Uiso 1 1 calc R
H2B H 0.0970 0.3623 -0.1033 0.033 Uiso 1 1 calc R
O1W O 0.2500 0.7500 0.135(3) 0.030(6) Uani 1 4 d SD
H1W H 0.2500 0.6745(5) 0.218(5) 0.036 Uiso 1 2 d SD

loop_
_atom_site_aniso_label
_atom_site_aniso_U_11
_atom_site_aniso_U_22
_atom_site_aniso_U_33
_atom_site_aniso_U_23
_atom_site_aniso_U_13
_atom_site_aniso_U_12
Br1 0.0209(6) 0.0253(10) 0.045(3) -0.0023(4) 0.000 0.000
N1 0.013(3) 0.018(5) 0.09(2) 0.000 -0.007(6) 0.000
C1 0.019(4) 0.034(8) 0.04(3) 0.000 -0.002(7) 0.000
C2 0.026(3) 0.025(5) 0.032(18) 0.010(3) 0.006(4) 0.001(3)
O1W 0.026(5) 0.045(8) 0.02(2) 0.000 0.000 0.000

loop_
_atom_type_symbol
_atom_type_description
_atom_type_scat_dispersion_real
_atom_type_scat_dispersion_imag
_atom_type_scat_source
C C 0.0033 0.0016 'International Tables Vol C Tables 4.2.6.8 and 6.1.1.4'
H H 0.0000 0.0000 'International Tables Vol C Tables 4.2.6.8 and 6.1.1.4'
N N 0.0061 0.0033 'International Tables Vol C Tables 4.2.6.8 and 6.1.1.4'
Br Br -0.2901 2.4595 'International Tables Vol C Tables 4.2.6.8 and 6.1.1.4'
O O 0.0106 0.0060 'International Tables Vol C Tables 4.2.6.8 and 6.1.1.4'

loop_
_geom_angle_atom_site_label_1
_geom_angle_atom_site_label_2
_geom_angle_atom_site_label_3
_geom_angle
_geom_angle_site_symmetry_1
_geom_angle_site_symmetry_3
C2 N1 C2 110.8(12) 7_565 .
C2 N1 C1 110.4(8) 7_565 .
C2 N1 C1 110.4(8) . .
C2 N1 H1N 108.4 7_565 .
C2 N1 H1N 108.4 . .
C1 N1 H1N 108.4 . .
N1 C1 C1 109.0(5) . 2
N1 C1 H1A 109.9 . .
C1 C1 H1A 109.9 2 .
N1 C1 H1B 109.9 . .
C1 C1 H1B 109.9 2 .
H1A C1 H1B 108.3 . .
N1 C2 C2 108.1(4) . 8_655
N1 C2 H2A 110.1 . .
C2 C2 H2A 110.1 8_655 .
N1 C2 H2B 110.1 . .
C2 C2 H2B 110.1 8_655 .
H2A C2 H2B 108.4 . .

loop_
_geom_bond_atom_site_label_1
_geom_bond_atom_site_label_2
_geom_bond_distance
_geom_bond_site_symmetry_2
N1 C2 1.485(11) 7_565
N1 C2 1.485(11) .
N1 C1 1.49(2) .
N1 H1N 0.9100 .
C1 C1 1.513(18) 2
C1 H1A 0.9700 .
C1 H1B 0.9700 .
C2 C2 1.563(13) 8_655
C2 H2A 0.9700 .
C2 H2B 0.9700 .
O1W H1W 0.950(11) .
